data_4324929
loop_
_publ_author_name
'Alexander Himmelspach'
'Manfred Z\"ahres'
'Maik Finze'

_publ_contact_author_address
;    Institut f\"ur Anorganische Chemie und Strukturchemie II
     Heinrich Heine Universit\"at D\"usseldorf
     Universit\"atsstrasse 1
     D-40225 D\"usseldorf
     Germany
;
_publ_contact_author_email maik.finze@uni-duesseldorf.de
_publ_contact_author_fax '049 211 81 14146'
_publ_contact_author_name 'Maik Finze'
_publ_contact_author_phone '049 211 81 13144'
_publ_section_title
;
 Salts of the Lewis-Acidic Dianion [Hg(closo-1-CB11F11)2]2-: Coordination
 of Acetonitrile and Water
;
_journal_name_full 'Inorganic Chemistry'
_journal_page_first 3186
_journal_page_last 3188
_journal_paper_doi 10.1021/ic200330d
_journal_volume 50
_journal_year 2011
_chemical_formula_moiety 'C4 H3 B22 F22 Hg N, 2(C8 H20 N) '
_chemical_formula_sum 'C20 H43 B22 F22 Hg N3'
_chemical_formula_weight 1181.98
_chemical_name_systematic
;
 ?
;
_space_group_IT_number 8
_symmetry_cell_setting monoclinic
_symmetry_space_group_name_Hall 'C -2y'
_symmetry_space_group_name_H-M 'C 1 m 1'
_atom_sites_solution_hydrogens geom
_atom_sites_solution_primary direct
_atom_sites_solution_secondary difmap
_audit_creation_method SHELXL-97
_cell_angle_alpha 90.00
_cell_angle_beta 131.437(19)
_cell_angle_gamma 90.00
_cell_formula_units_Z 2
_cell_length_a 16.6852(19)
_cell_length_b 16.0034(7)
_cell_length_c 11.2335(13)
_cell_measurement_reflns_used 7301
_cell_measurement_temperature 290(2)
_cell_measurement_theta_max 27.1769
_cell_measurement_theta_min 3.4834
_cell_volume 2248.7(8)
_computing_cell_refinement
;
CrysAlisPro Version 1.171.33.52 (Oxford Diffraction Ltd., 2009)

;
_computing_data_collection
;
CrysAlisPro Version 1.171.33.52 (Oxford Diffraction Ltd., 2009)
;
_computing_data_reduction
;
CrysAlisPro Version 1.171.33.52 (Oxford Diffraction Ltd., 2009)
;
_computing_molecular_graphics 'Diamond 3.1f (Brandenburg, 1999-2010)'
_computing_publication_material 'SHELXL-97 (Sheldrick, 1997)'
_computing_structure_refinement 'SHELXL-97 (Sheldrick, 1997)'
_computing_structure_solution 'SHELXS-97 (Sheldrick, 1990)'
_diffrn_ambient_temperature 290(2)
_diffrn_detector_area_resol_mean 16.2711
_diffrn_measured_fraction_theta_full 0.963
_diffrn_measured_fraction_theta_max 0.963
_diffrn_measurement_device_type 'Xcalibur, Eos'
_diffrn_measurement_method '\w scans'
_diffrn_radiation_monochromator graphite
_diffrn_radiation_source 'Enhance (Mo) X-ray Source'
_diffrn_radiation_type MoK\a
_diffrn_radiation_wavelength 0.71073
_diffrn_reflns_av_R_equivalents 0.0254
_diffrn_reflns_av_sigmaI/netI 0.0356
_diffrn_reflns_limit_h_max 21
_diffrn_reflns_limit_h_min -20
_diffrn_reflns_limit_k_max 14
_diffrn_reflns_limit_k_min -20
_diffrn_reflns_limit_l_max 14
_diffrn_reflns_limit_l_min -13
_diffrn_reflns_number 7689
_diffrn_reflns_theta_full 27.25
_diffrn_reflns_theta_max 27.25
_diffrn_reflns_theta_min 3.51
_exptl_absorpt_coefficient_mu 3.539
_exptl_absorpt_correction_T_max 1.00000
_exptl_absorpt_correction_T_min 0.58005
_exptl_absorpt_correction_type multi-scan
_exptl_absorpt_process_details
;
CrysAlisPro, Oxford Diffraction Ltd.,
Version 1.171.33.52 (release 06-11-2009 CrysAlis171 .NET)
(compiled Nov  6 2009,16:24:50)
empirical absorption correction using spherical harmonics,
 implemented in SCALE3 ABSPACK scaling algorithm.
;
_exptl_crystal_colour colorless
_exptl_crystal_density_diffrn 1.746
_exptl_crystal_description block
_exptl_crystal_F_000 1144
_exptl_crystal_size_max 0.20
_exptl_crystal_size_mid 0.15
_exptl_crystal_size_min 0.15
_refine_diff_density_max 0.792
_refine_diff_density_min -1.197
_refine_diff_density_rms 0.073
_refine_ls_abs_structure_details 'Flack H D (1983), Acta Cryst. A39, 876-881'
_refine_ls_abs_structure_Flack 0.221(6)
_refine_ls_extinction_method none
_refine_ls_goodness_of_fit_ref 1.014
_refine_ls_hydrogen_treatment constr
_refine_ls_matrix_type full
_refine_ls_number_parameters 340
_refine_ls_number_reflns 4276
_refine_ls_number_restraints 2
_refine_ls_restrained_S_all 1.014
_refine_ls_R_factor_all 0.0264
_refine_ls_R_factor_gt 0.0263
_refine_ls_shift/su_max 0.000
_refine_ls_shift/su_mean 0.000
_refine_ls_structure_factor_coef Fsqd
_refine_ls_weighting_details 'calc w=1/[\s^2^(Fo^2^)+(0.0386P)^2^+0.0000P] where P=(Fo^2^+2Fc^2^)/3'
_refine_ls_weighting_scheme calc
_refine_ls_wR_factor_gt 0.0593
_refine_ls_wR_factor_ref 0.0595
_reflns_number_gt 4271
_reflns_number_total 4276
_reflns_threshold_expression >2sigma(I)
_cod_data_source_file ic200330d_si_002.cif
_cod_data_source_block '[Et4N]2[Hg(closo-1-CB11F11)2NCMe]'
_cod_original_sg_symbol_H-M 'C m'
_cod_database_code 4324929

loop_
_symmetry_equiv_pos_as_xyz
'x, y, z'
'x, -y, z'
'x+1/2, y+1/2, z'
'x+1/2, -y+1/2, z'

loop_
_atom_site_label
_atom_site_type_symbol
_atom_site_fract_x
_atom_site_fract_y
_atom_site_fract_z
_atom_site_U_iso_or_equiv
_atom_site_adp_type
_atom_site_occupancy
_atom_site_symmetry_multiplicity
_atom_site_calc_flag
_atom_site_refinement_flags
Hg1 Hg 0.3538 0.5000 0.0771 0.03055(7) Uani 1 2 d S
C1 C 0.4848(7) 0.5000 0.0871(11) 0.028(2) Uani 1 2 d S
B1 B 0.1342(5) 0.5566(4) 0.0060(8) 0.0343(14) Uani 1 1 d .
F1 F 0.1049(3) 0.5993(2) -0.1195(4) 0.0480(7) Uani 1 1 d .
B2 B 0.2485(6) 0.5911(4) 0.2033(8) 0.0361(14) Uani 1 1 d .
F2 F 0.3058(3) 0.65726(19) 0.2193(4) 0.0548(8) Uani 1 1 d .
B3 B 0.3196(6) 0.5000 0.3238(9) 0.0361(16) Uani 1 2 d S
F3 F 0.4276(3) 0.5000 0.4298(5) 0.0552(11) Uani 1 2 d S
B4 B 0.0489(8) 0.5000 0.0225(13) 0.039(2) Uani 1 2 d S
F4 F -0.0598(4) 0.5000 -0.0994(6) 0.0521(11) Uani 1 2 d S
B5 B 0.1198(6) 0.5914(6) 0.1405(10) 0.0373(19) Uani 1 1 d .
F5 F 0.0670(6) 0.6626(4) 0.1194(9) 0.0580(16) Uani 1 1 d .
B6 B 0.2354(5) 0.5564(4) 0.3402(7) 0.0447(13) Uani 1 1 d .
F6 F 0.2734(3) 0.6015(3) 0.4709(4) 0.0668(10) Uani 1 1 d .
B7 B 0.1110(8) 0.5000 0.2247(14) 0.039(2) Uani 1 2 d S
F7 F 0.0512(4) 0.5000 0.2678(6) 0.0601(12) Uani 1 2 d S
C2 C 0.2525(8) 0.5000 0.1181(13) 0.037(3) Uani 1 2 d S
B8 B 0.6029(6) 0.5000 0.2803(9) 0.0440(19) Uani 1 2 d S
F8 F 0.6034(4) 0.5000 0.4011(5) 0.0607(12) Uani 1 2 d S
B9 B 0.5566(5) 0.4103(5) 0.1570(9) 0.0378(15) Uani 1 1 d .
F9 F 0.5214(3) 0.3436(2) 0.1848(5) 0.0647(10) Uani 1 1 d .
B10 B 0.4829(5) 0.4438(4) -0.0433(7) 0.0312(12) Uani 1 1 d .
F10 F 0.3962(3) 0.4009(2) -0.1611(4) 0.0543(8) Uani 1 1 d .
B11 B 0.6924(4) 0.4437(5) 0.2758(7) 0.0476(15) Uani 1 1 d .
F11 F 0.7774(3) 0.3993(3) 0.4027(4) 0.0847(14) Uani 1 1 d .
B12 B 0.6184(7) 0.4077(6) 0.0749(10) 0.041(2) Uani 1 1 d .
F12 F 0.6421(6) 0.3355(4) 0.0402(9) 0.066(2) Uani 1 1 d .
B13 B 0.5715(8) 0.5000 -0.0505(12) 0.036(2) Uani 1 2 d S
F13 F 0.5640(4) 0.5000 -0.1796(6) 0.0485(10) Uani 1 2 d S
B14 B 0.6999(9) 0.5000 0.1478(12) 0.040(2) Uani 1 2 d S
F14 F 0.7913(4) 0.5000 0.1697(6) 0.0617(13) Uani 1 2 d S
N1 N 0.1917(3) 0.2093(2) 0.7021(5) 0.0395(9) Uani 1 1 d .
C3 C 0.1124(7) 0.5000 -0.3460(10) 0.0515(18) Uani 1 2 d S
C4 C -0.0004(8) 0.5000 -0.4774(13) 0.089(4) Uani 1 2 d S
H4A H -0.0249 0.4436 -0.5111 0.133 Uiso 0.50 1 calc PR
H4B H -0.0159 0.5313 -0.5634 0.133 Uiso 0.50 1 calc PR
H4C H -0.0361 0.5251 -0.4458 0.133 Uiso 0.50 1 calc PR
N2 N 0.2007(6) 0.5000 -0.2414(8) 0.0528(16) Uani 1 2 d S
C5 C 0.2507(5) 0.1618(4) 0.6659(9) 0.0581(15) Uani 1 1 d .
H5A H 0.2023 0.1522 0.5522 0.070 Uiso 1 1 calc R
H5B H 0.2700 0.1076 0.7170 0.070 Uiso 1 1 calc R
C6 C 0.3509(6) 0.2029(5) 0.7167(9) 0.0658(17) Uani 1 1 d .
H6A H 0.3324 0.2546 0.6603 0.099 Uiso 1 1 calc R
H6B H 0.3846 0.1664 0.6934 0.099 Uiso 1 1 calc R
H6C H 0.3992 0.2138 0.8288 0.099 Uiso 1 1 calc R
C7 C 0.2629(5) 0.2269(5) 0.8789(7) 0.0627(16) Uani 1 1 d .
H7A H 0.3199 0.2641 0.9100 0.075 Uiso 1 1 calc R
H7B H 0.2211 0.2559 0.8974 0.075 Uiso 1 1 calc R
C8 C 0.3121(7) 0.1509(7) 0.9837(10) 0.103(3) Uani 1 1 d .
H8A H 0.2572 0.1109 0.9473 0.155 Uiso 1 1 calc R
H8B H 0.3477 0.1667 1.0909 0.155 Uiso 1 1 calc R
H8C H 0.3629 0.1265 0.9797 0.155 Uiso 1 1 calc R
C9 C 0.1579(5) 0.2939(4) 0.6227(7) 0.0537(13) Uani 1 1 d .
H9A H 0.1237 0.3243 0.6533 0.064 Uiso 1 1 calc R
H9B H 0.2216 0.3248 0.6628 0.064 Uiso 1 1 calc R
C10 C 0.0830(7) 0.2923(6) 0.4442(9) 0.086(2) Uani 1 1 d .
H10A H 0.1156 0.2622 0.4119 0.129 Uiso 1 1 calc R
H10B H 0.0681 0.3485 0.4046 0.129 Uiso 1 1 calc R
H10C H 0.0176 0.2653 0.4023 0.129 Uiso 1 1 calc R
C11 C 0.0951(5) 0.1575(4) 0.6423(9) 0.0590(16) Uani 1 1 d .
H11A H 0.0559 0.1436 0.5319 0.071 Uiso 1 1 calc R
H11B H 0.1204 0.1055 0.7015 0.071 Uiso 1 1 calc R
C12 C 0.0190(6) 0.1971(5) 0.6535(9) 0.0694(18) Uani 1 1 d .
H12A H 0.0577 0.2163 0.7601 0.104 Uiso 1 1 calc R
H12B H -0.0335 0.1568 0.6260 0.104 Uiso 1 1 calc R
H12C H -0.0159 0.2436 0.5817 0.104 Uiso 1 1 calc R

loop_
_atom_site_aniso_label
_atom_site_aniso_U_11
_atom_site_aniso_U_22
_atom_site_aniso_U_33
_atom_site_aniso_U_23
_atom_site_aniso_U_13
_atom_site_aniso_U_12
Hg1 0.02685(10) 0.03491(10) 0.03819(11) 0.000 0.02505(9) 0.000
C1 0.025(4) 0.035(4) 0.038(5) 0.000 0.027(4) 0.000
B1 0.034(3) 0.036(4) 0.041(3) -0.001(3) 0.028(3) -0.005(3)
F1 0.0483(18) 0.0526(18) 0.0507(19) 0.0146(14) 0.0359(16) 0.0107(14)
B2 0.041(4) 0.030(3) 0.049(4) -0.003(3) 0.035(3) -0.004(3)
F2 0.0574(19) 0.0459(17) 0.076(2) -0.0101(15) 0.0509(18) -0.0155(14)
B3 0.027(4) 0.047(4) 0.035(4) 0.000 0.021(3) 0.000
F3 0.029(2) 0.081(3) 0.045(2) 0.000 0.0196(19) 0.000
B4 0.022(5) 0.045(4) 0.051(5) 0.000 0.024(5) 0.000
F4 0.027(2) 0.071(3) 0.054(3) 0.000 0.025(2) 0.000
B5 0.029(4) 0.039(3) 0.053(5) -0.002(4) 0.031(4) -0.001(3)
F5 0.061(4) 0.044(3) 0.082(4) -0.005(3) 0.053(4) 0.010(3)
B6 0.037(3) 0.059(4) 0.043(3) -0.008(3) 0.028(3) -0.002(3)
F6 0.063(2) 0.091(3) 0.057(2) -0.0282(18) 0.0444(18) -0.0140(19)
B7 0.032(5) 0.049(5) 0.051(6) 0.000 0.033(5) 0.000
F7 0.061(3) 0.079(3) 0.077(3) 0.000 0.061(3) 0.000
C2 0.028(5) 0.014(3) 0.052(6) 0.000 0.019(5) 0.000
B8 0.027(4) 0.079(6) 0.032(4) 0.000 0.022(3) 0.000
F8 0.058(3) 0.103(4) 0.037(2) 0.000 0.038(2) 0.000
B9 0.035(3) 0.042(4) 0.051(4) 0.011(3) 0.035(3) 0.006(3)
F9 0.084(3) 0.0490(18) 0.101(3) 0.0286(18) 0.078(2) 0.0143(17)
B10 0.036(3) 0.027(3) 0.038(3) -0.003(2) 0.027(3) -0.002(2)
F10 0.0467(19) 0.060(2) 0.054(2) -0.0251(16) 0.0323(17) -0.0182(15)
B11 0.029(3) 0.080(4) 0.037(3) 0.019(3) 0.023(2) 0.014(3)
F11 0.0452(19) 0.147(4) 0.057(2) 0.050(2) 0.0315(18) 0.040(2)
B12 0.040(4) 0.042(4) 0.052(5) 0.009(4) 0.035(4) 0.012(3)
F12 0.087(5) 0.055(4) 0.101(5) 0.013(4) 0.081(5) 0.025(4)
B13 0.032(5) 0.052(5) 0.040(5) 0.000 0.031(4) 0.000
F13 0.061(3) 0.062(3) 0.045(3) 0.000 0.044(2) 0.000
B14 0.020(5) 0.064(6) 0.035(5) 0.000 0.017(5) 0.000
F14 0.036(2) 0.101(4) 0.061(3) 0.000 0.038(2) 0.000
N1 0.046(2) 0.033(2) 0.050(2) -0.0071(17) 0.035(2) -0.0063(17)
C3 0.045(5) 0.057(5) 0.048(4) 0.000 0.029(4) 0.000
C4 0.039(5) 0.116(9) 0.068(6) 0.000 0.017(5) 0.000
N2 0.045(4) 0.064(4) 0.040(3) 0.000 0.024(3) 0.000
C5 0.065(4) 0.049(3) 0.084(4) -0.018(3) 0.059(4) -0.010(3)
C6 0.065(4) 0.073(4) 0.087(5) -0.011(4) 0.062(4) -0.010(3)
C7 0.050(3) 0.091(5) 0.043(3) -0.003(3) 0.029(3) -0.005(3)
C8 0.068(5) 0.181(10) 0.072(5) 0.055(6) 0.052(4) 0.037(6)
C9 0.059(3) 0.044(3) 0.060(3) -0.003(3) 0.040(3) -0.006(3)
C10 0.086(6) 0.098(6) 0.060(4) 0.021(4) 0.043(4) -0.008(5)
C11 0.052(4) 0.056(4) 0.072(4) -0.013(3) 0.043(3) -0.024(3)
C12 0.054(4) 0.086(5) 0.082(4) 0.005(4) 0.050(4) -0.005(3)

loop_
_atom_type_symbol
_atom_type_description
_atom_type_scat_dispersion_real
_atom_type_scat_dispersion_imag
_atom_type_scat_source
C C 0.0033 0.0016 'International Tables Vol C Tables 4.2.6.8 and 6.1.1.4'
B B 0.0013 0.0007 'International Tables Vol C Tables 4.2.6.8 and 6.1.1.4'
F F 0.0171 0.0103 'International Tables Vol C Tables 4.2.6.8 and 6.1.1.4'
Hg Hg -2.3894 9.2266 'International Tables Vol C Tables 4.2.6.8 and 6.1.1.4'
N N 0.0061 0.0033 'International Tables Vol C Tables 4.2.6.8 and 6.1.1.4'
H H 0.0000 0.0000 'International Tables Vol C Tables 4.2.6.8 and 6.1.1.4'

loop_
_geom_angle_atom_site_label_1
_geom_angle_atom_site_label_2
_geom_angle_atom_site_label_3
_geom_angle
_geom_angle_site_symmetry_1
_geom_angle_site_symmetry_3
C2 Hg1 C1 167.9(4) . .
C2 Hg1 N2 95.8(3) . .
C1 Hg1 N2 96.3(3) . .
B9 C1 B9 115.9(7) 2_565 .
B9 C1 B10 63.6(4) 2_565 2_565
B9 C1 B10 116.8(6) . 2_565
B9 C1 B10 116.8(6) 2_565 .
B9 C1 B10 63.6(4) . .
B10 C1 B10 63.8(5) 2_565 .
B9 C1 B8 62.9(4) 2_565 .
B9 C1 B8 62.9(4) . .
B10 C1 B8 116.2(5) 2_565 .
B10 C1 B8 116.2(5) . .
B9 C1 Hg1 114.5(4) 2_565 .
B9 C1 Hg1 114.5(4) . .
B10 C1 Hg1 121.7(5) 2_565 .
B10 C1 Hg1 121.7(5) . .
B8 C1 Hg1 110.5(5) . .
F1 B1 C2 118.6(6) . .
F1 B1 B5 125.4(5) . .
C2 B1 B5 106.1(6) . .
F1 B1 B4 127.3(6) . .
C2 B1 B4 105.0(5) . .
B5 B1 B4 60.4(4) . .
F1 B1 B2 119.4(5) . .
C2 B1 B2 59.9(4) . .
B5 B1 B2 59.1(4) . .
B4 B1 B2 107.0(5) . .
F1 B1 B1 120.8(3) . 2_565
C2 B1 B1 58.5(3) . 2_565
B5 B1 B1 108.3(4) . 2_565
B4 B1 B1 59.7(3) . 2_565
B2 B1 B1 107.8(3) . 2_565
F2 B2 B5 128.0(6) . .
F2 B2 C2 116.1(5) . .
B5 B2 C2 104.9(6) . .
F2 B2 B6 127.5(5) . .
B5 B2 B6 62.1(4) . .
C2 B2 B6 106.3(5) . .
F2 B2 B3 118.5(5) . .
B5 B2 B3 109.0(5) . .
C2 B2 B3 59.8(4) . .
B6 B2 B3 59.6(4) . .
F2 B2 B1 118.7(5) . .
B5 B2 B1 59.5(4) . .
C2 B2 B1 58.1(4) . .
B6 B2 B1 109.3(5) . .
B3 B2 B1 108.1(5) . .
F3 B3 C2 118.1(6) . .
F3 B3 B6 126.4(5) . .
C2 B3 B6 105.8(5) . .
F3 B3 B6 126.4(5) . 2_565
C2 B3 B6 105.8(5) . 2_565
B6 B3 B6 61.0(5) . 2_565
F3 B3 B2 119.6(4) . 2_565
C2 B3 B2 59.2(3) . 2_565
B6 B3 B2 108.4(5) . 2_565
B6 B3 B2 59.6(3) 2_565 2_565
F3 B3 B2 119.6(4) . .
C2 B3 B2 59.2(3) . .
B6 B3 B2 59.6(3) . .
B6 B3 B2 108.4(5) 2_565 .
B2 B3 B2 108.2(6) 2_565 .
F4 B4 B7 123.2(8) . .
F4 B4 B5 121.8(4) . .
B7 B4 B5 60.8(4) . .
F4 B4 B5 121.8(4) . 2_565
B7 B4 B5 60.8(4) . 2_565
B5 B4 B5 109.3(8) . 2_565
F4 B4 B1 120.8(6) . 2_565
B7 B4 B1 107.6(6) . 2_565
B5 B4 B1 107.9(6) . 2_565
B5 B4 B1 59.0(4) 2_565 2_565
F4 B4 B1 120.8(6) . .
B7 B4 B1 107.6(6) . .
B5 B4 B1 59.0(4) . .
B5 B4 B1 107.9(6) 2_565 .
B1 B4 B1 60.6(5) 2_565 .
F5 B5 B2 123.3(7) . .
F5 B5 B1 123.5(7) . .
B2 B5 B1 61.5(4) . .
F5 B5 B4 121.3(6) . .
B2 B5 B4 109.0(6) . .
B1 B5 B4 60.5(5) . .
F5 B5 B7 120.2(7) . .
B2 B5 B7 106.8(6) . .
B1 B5 B7 107.3(6) . .
B4 B5 B7 58.8(5) . .
F5 B5 B6 120.4(7) . .
B2 B5 B6 59.4(4) . .
B1 B5 B6 108.8(5) . .
B4 B5 B6 107.5(6) . .
B7 B5 B6 59.5(5) . .
F6 B6 B2 122.1(5) . .
F6 B6 B3 123.1(5) . .
B2 B6 B3 60.8(3) . .
F6 B6 B7 122.4(5) . .
B2 B6 B7 106.0(5) . .
B3 B6 B7 106.5(4) . .
F6 B6 B6 122.1(3) . 2_565
B2 B6 B6 108.2(3) . 2_565
B3 B6 B6 59.5(2) . 2_565
B7 B6 B6 59.9(3) . 2_565
F6 B6 B5 121.5(5) . .
B2 B6 B5 58.5(4) . .
B3 B6 B5 107.0(5) . .
B7 B6 B5 59.5(4) . .
B6 B6 B5 107.9(3) 2_565 .
F7 B7 B4 120.8(8) . .
F7 B7 B5 121.2(4) . 2_565
B4 B7 B5 60.4(5) . 2_565
F7 B7 B5 121.2(4) . .
B4 B7 B5 60.4(5) . .
B5 B7 B5 108.7(8) 2_565 .
F7 B7 B6 120.5(7) . .
B4 B7 B6 110.0(6) . .
B5 B7 B6 109.3(6) 2_565 .
B5 B7 B6 61.0(4) . .
F7 B7 B6 120.5(7) . 2_565
B4 B7 B6 110.0(6) . 2_565
B5 B7 B6 61.0(4) 2_565 2_565
B5 B7 B6 109.3(6) . 2_565
B6 B7 B6 60.2(5) . 2_565
B1 C2 B1 62.9(5) 2_565 .
B1 C2 B2 113.0(7) 2_565 .
B1 C2 B2 62.0(4) . .
B1 C2 B2 62.0(4) 2_565 2_565
B1 C2 B2 113.0(7) . 2_565
B2 C2 B2 111.0(8) . 2_565
B1 C2 B3 112.2(7) 2_565 .
B1 C2 B3 112.2(7) . .
B2 C2 B3 61.0(4) . .
B2 C2 B3 61.0(4) 2_565 .
B1 C2 Hg1 123.7(6) 2_565 .
B1 C2 Hg1 123.7(6) . .
B2 C2 Hg1 117.3(4) . .
B2 C2 Hg1 117.3(4) 2_565 .
B3 C2 Hg1 113.1(5) . .
F8 B8 C1 120.6(6) . .
F8 B8 B11 125.7(5) . 2_565
C1 B8 B11 104.4(5) . 2_565
F8 B8 B11 125.7(5) . .
C1 B8 B11 104.4(5) . .
B11 B8 B11 61.1(5) 2_565 .
F8 B8 B9 119.6(4) . .
C1 B8 B9 58.0(3) . .
B11 B8 B9 109.1(5) 2_565 .
B11 B8 B9 60.5(3) . .
F8 B8 B9 119.6(4) . 2_565
C1 B8 B9 58.0(3) . 2_565
B11 B8 B9 60.5(3) 2_565 2_565
B11 B8 B9 109.1(5) . 2_565
B9 B8 B9 107.7(6) . 2_565
F9 B9 C1 119.6(5) . .
F9 B9 B8 119.2(6) . .
C1 B9 B8 59.0(4) . .
F9 B9 B12 126.2(6) . .
C1 B9 B12 104.8(6) . .
B8 B9 B12 108.7(6) . .
F9 B9 B11 126.4(6) . .
C1 B9 B11 104.5(5) . .
B8 B9 B11 59.6(4) . .
B12 B9 B11 60.8(4) . .
F9 B9 B10 119.1(6) . .
C1 B9 B10 58.4(4) . .
B8 B9 B10 108.7(5) . .
B12 B9 B10 60.5(4) . .
B11 B9 B10 109.1(5) . .
F10 B10 C1 121.1(5) . .
F10 B10 B13 127.1(5) . .
C1 B10 B13 103.3(5) . .
F10 B10 B9 119.0(5) . .
C1 B10 B9 58.0(4) . .
B13 B10 B9 108.0(5) . .
F10 B10 B10 121.0(3) . 2_565
C1 B10 B10 58.1(3) . 2_565
B13 B10 B10 59.6(2) . 2_565
B9 B10 B10 107.5(3) . 2_565
F10 B10 B12 125.0(5) . .
C1 B10 B12 103.7(5) . .
B13 B10 B12 61.3(4) . .
B9 B10 B12 59.5(4) . .
B10 B10 B12 108.8(4) 2_565 .
F11 B11 B14 121.9(5) . .
F11 B11 B8 123.1(5) . .
B14 B11 B8 106.2(5) . .
F11 B11 B9 123.3(6) . .
B14 B11 B9 106.4(5) . .
B8 B11 B9 59.9(3) . .
F11 B11 B11 121.3(4) . 2_565
B14 B11 B11 59.4(3) . 2_565
B8 B11 B11 59.5(3) . 2_565
B9 B11 B11 107.4(3) . 2_565
F11 B11 B12 121.0(6) . .
B14 B11 B12 60.3(4) . .
B8 B11 B12 107.8(5) . .
B9 B11 B12 59.4(4) . .
B11 B11 B12 108.6(4) 2_565 .
F12 B12 B9 123.1(7) . .
F12 B12 B14 123.6(7) . .
B9 B12 B14 105.5(6) . .
F12 B12 B10 121.6(7) . .
B9 B12 B10 59.9(4) . .
B14 B12 B10 105.9(6) . .
F12 B12 B11 122.8(7) . .
B9 B12 B11 59.8(4) . .
B14 B12 B11 58.8(5) . .
B10 B12 B11 107.8(5) . .
F12 B12 B13 121.7(7) . .
B9 B12 B13 106.4(6) . .
B14 B12 B13 59.6(5) . .
B10 B12 B13 58.8(4) . .
B11 B12 B13 107.2(6) . .
F13 B13 B10 123.5(6) . .
F13 B13 B10 123.5(6) . 2_565
B10 B13 B10 60.8(5) . 2_565
F13 B13 B14 120.7(7) . .
B10 B13 B14 106.8(6) . .
B10 B13 B14 106.8(6) 2_565 .
F13 B13 B12 120.6(4) . 2_565
B10 B13 B12 108.6(6) . 2_565
B10 B13 B12 59.9(4) 2_565 2_565
B14 B13 B12 59.5(4) . 2_565
F13 B13 B12 120.6(4) . .
B10 B13 B12 59.9(4) . .
B10 B13 B12 108.6(6) 2_565 .
B14 B13 B12 59.5(4) . .
B12 B13 B12 108.4(8) 2_565 .
F14 B14 B11 121.4(6) . .
F14 B14 B11 121.4(6) . 2_565
B11 B14 B11 61.2(6) . 2_565
F14 B14 B12 119.8(5) . .
B11 B14 B12 60.9(4) . .
B11 B14 B12 110.5(7) 2_565 .
F14 B14 B12 119.8(5) . 2_565
B11 B14 B12 110.5(7) . 2_565
B11 B14 B12 60.9(4) 2_565 2_565
B12 B14 B12 110.6(8) . 2_565
F14 B14 B13 119.5(7) . .
B11 B14 B13 109.8(6) . .
B11 B14 B13 109.8(6) 2_565 .
B12 B14 B13 60.9(4) . .
B12 B14 B13 60.9(4) 2_565 .
C5 N1 C9 110.5(5) . .
C5 N1 C11 107.4(4) . .
C9 N1 C11 110.9(5) . .
C5 N1 C7 111.3(5) . .
C9 N1 C7 105.6(4) . .
C11 N1 C7 111.3(5) . .
N2 C3 C4 179.0(10) . .
C3 C4 H4A 109.5 . .
C3 C4 H4B 109.5 . .
H4A C4 H4B 109.5 . .
C3 C4 H4C 109.5 . .
H4A C4 H4C 109.5 . .
H4B C4 H4C 109.5 . .
C3 N2 Hg1 145.7(7) . .
N1 C5 C6 115.9(5) . .
N1 C5 H5A 108.3 . .
C6 C5 H5A 108.3 . .
N1 C5 H5B 108.3 . .
C6 C5 H5B 108.3 . .
H5A C5 H5B 107.4 . .
C5 C6 H6A 109.5 . .
C5 C6 H6B 109.5 . .
H6A C6 H6B 109.5 . .
C5 C6 H6C 109.5 . .
H6A C6 H6C 109.5 . .
H6B C6 H6C 109.5 . .
C8 C7 N1 115.0(7) . .
C8 C7 H7A 108.5 . .
N1 C7 H7A 108.5 . .
C8 C7 H7B 108.5 . .
N1 C7 H7B 108.5 . .
H7A C7 H7B 107.5 . .
C7 C8 H8A 109.5 . .
C7 C8 H8B 109.5 . .
H8A C8 H8B 109.5 . .
C7 C8 H8C 109.5 . .
H8A C8 H8C 109.5 . .
H8B C8 H8C 109.5 . .
C10 C9 N1 115.3(6) . .
C10 C9 H9A 108.4 . .
N1 C9 H9A 108.4 . .
C10 C9 H9B 108.4 . .
N1 C9 H9B 108.4 . .
H9A C9 H9B 107.5 . .
C9 C10 H10A 109.5 . .
C9 C10 H10B 109.5 . .
H10A C10 H10B 109.5 . .
C9 C10 H10C 109.5 . .
H10A C10 H10C 109.5 . .
H10B C10 H10C 109.5 . .
C12 C11 N1 116.3(6) . .
C12 C11 H11A 108.2 . .
N1 C11 H11A 108.2 . .
C12 C11 H11B 108.2 . .
N1 C11 H11B 108.2 . .
H11A C11 H11B 107.4 . .
C11 C12 H12A 109.5 . .
C11 C12 H12B 109.5 . .
H12A C12 H12B 109.5 . .
C11 C12 H12C 109.5 . .
H12A C12 H12C 109.5 . .
H12B C12 H12C 109.5 . .

loop_
_geom_bond_atom_site_label_1
_geom_bond_atom_site_label_2
_geom_bond_distance
_geom_bond_site_symmetry_2
Hg1 C2 2.025(12) .
Hg1 C1 2.113(8) .
Hg1 N2 2.689(7) .
C1 B9 1.695(8) 2_565
C1 B9 1.695(8) .
C1 B10 1.702(9) 2_565
C1 B10 1.702(9) .
C1 B8 1.713(12) .
B1 F1 1.334(7) .
B1 C2 1.736(10) .
B1 B5 1.770(11) .
B1 B4 1.797(11) .
B1 B2 1.806(10) .
B1 B1 1.812(14) 2_565
B2 F2 1.356(8) .
B2 B5 1.762(10) .
B2 C2 1.769(10) .
B2 B6 1.780(9) .
B2 B3 1.800(8) .
B3 F3 1.351(9) .
B3 C2 1.780(14) .
B3 B6 1.780(9) .
B3 B6 1.780(9) 2_565
B3 B2 1.800(8) 2_565
B4 F4 1.370(10) .
B4 B7 1.765(16) .
B4 B5 1.794(11) .
B4 B5 1.794(11) 2_565
B4 B1 1.797(11) 2_565
B5 F5 1.362(11) .
B5 B7 1.800(11) .
B5 B6 1.828(10) .
B6 F6 1.358(7) .
B6 B7 1.801(11) .
B6 B6 1.806(13) 2_565
B7 F7 1.368(12) .
B7 B5 1.800(11) 2_565
B7 B6 1.801(11) 2_565
C2 B1 1.736(10) 2_565
C2 B2 1.769(10) 2_565
B8 F8 1.351(9) .
B8 B11 1.773(9) 2_565
B8 B11 1.773(9) .
B8 B9 1.779(9) .
B8 B9 1.779(9) 2_565
B9 F9 1.351(8) .
B9 B12 1.781(11) .
B9 B11 1.788(9) .
B9 B10 1.789(10) .
B10 F10 1.335(7) .
B10 B13 1.778(10) .
B10 B10 1.799(13) 2_565
B10 B12 1.799(10) .
B11 F11 1.369(7) .
B11 B14 1.770(11) .
B11 B11 1.801(15) 2_565
B11 B12 1.807(11) .
B12 F12 1.359(12) .
B12 B14 1.797(12) .
B12 B13 1.823(11) .
B13 F13 1.370(10) .
B13 B10 1.778(10) 2_565
B13 B14 1.799(15) .
B13 B12 1.823(11) 2_565
B14 F14 1.375(12) .
B14 B11 1.770(11) 2_565
B14 B12 1.797(12) 2_565
N1 C5 1.497(7) .
N1 C9 1.512(7) .
N1 C11 1.516(7) .
N1 C7 1.520(7) .
C3 N2 1.122(10) .
C3 C4 1.430(13) .
C4 H4A 0.9600 .
C4 H4B 0.9600 .
C4 H4C 0.9600 .
C5 C6 1.514(9) .
C5 H5A 0.9700 .
C5 H5B 0.9700 .
C6 H6A 0.9600 .
C6 H6B 0.9600 .
C6 H6C 0.9600 .
C7 C8 1.503(11) .
C7 H7A 0.9700 .
C7 H7B 0.9700 .
C8 H8A 0.9600 .
C8 H8B 0.9600 .
C8 H8C 0.9600 .
C9 C10 1.505(10) .
C9 H9A 0.9700 .
C9 H9B 0.9700 .
C10 H10A 0.9600 .
C10 H10B 0.9600 .
C10 H10C 0.9600 .
C11 C12 1.497(10) .
C11 H11A 0.9700 .
C11 H11B 0.9700 .
C12 H12A 0.9600 .
C12 H12B 0.9600 .
C12 H12C 0.9600 .

loop_
_geom_torsion_atom_site_label_1
_geom_torsion_atom_site_label_2
_geom_torsion_atom_site_label_3
_geom_torsion_atom_site_label_4
_geom_torsion
_geom_torsion_site_symmetry_1
_geom_torsion_site_symmetry_4
C2 Hg1 C1 B9 -68.7(5) . 2_565
N2 Hg1 C1 B9 111.3(5) . 2_565
C2 Hg1 C1 B9 68.7(5) . .
N2 Hg1 C1 B9 -111.3(5) . .
C2 Hg1 C1 B10 -141.6(4) . 2_565
N2 Hg1 C1 B10 38.4(4) . 2_565
C2 Hg1 C1 B10 141.6(4) . .
N2 Hg1 C1 B10 -38.4(4) . .
C2 Hg1 C1 B8 0.0 . .
N2 Hg1 C1 B8 180.000(1) . .
F1 B1 B2 F2 -3.6(8) . .
C2 B1 B2 F2 104.4(6) . .
B5 B1 B2 F2 -119.5(6) . .
B4 B1 B2 F2 -157.7(5) . .
B1 B1 B2 F2 139.4(4) 2_565 .
F1 B1 B2 B5 115.9(6) . .
C2 B1 B2 B5 -136.1(6) . .
B4 B1 B2 B5 -38.2(5) . .
B1 B1 B2 B5 -101.1(4) 2_565 .
F1 B1 B2 C2 -108.0(7) . .
B5 B1 B2 C2 136.1(6) . .
B4 B1 B2 C2 97.8(6) . .
B1 B1 B2 C2 34.9(5) 2_565 .
F1 B1 B2 B6 154.5(5) . .
C2 B1 B2 B6 -97.5(6) . .
B5 B1 B2 B6 38.5(5) . .
B4 B1 B2 B6 0.3(6) . .
B1 B1 B2 B6 -62.6(4) 2_565 .
F1 B1 B2 B3 -142.2(5) . .
C2 B1 B2 B3 -34.2(5) . .
B5 B1 B2 B3 101.8(6) . .
B4 B1 B2 B3 63.6(5) . .
B1 B1 B2 B3 0.7(4) 2_565 .
F2 B2 B3 F3 1.7(9) . .
B5 B2 B3 F3 -156.4(6) . .
C2 B2 B3 F3 107.0(7) . .
B6 B2 B3 F3 -117.2(6) . .
B1 B2 B3 F3 140.5(5) . .
F2 B2 B3 C2 -105.2(6) . .
B5 B2 B3 C2 96.6(6) . .
B6 B2 B3 C2 135.8(6) . .
B1 B2 B3 C2 33.5(5) . .
F2 B2 B3 B6 119.0(6) . .
B5 B2 B3 B6 -39.2(5) . .
C2 B2 B3 B6 -135.8(6) . .
B1 B2 B3 B6 -102.3(5) . .
F2 B2 B3 B6 156.9(5) . 2_565
B5 B2 B3 B6 -1.2(7) . 2_565
C2 B2 B3 B6 -97.8(6) . 2_565
B6 B2 B3 B6 38.0(4) . 2_565
B1 B2 B3 B6 -64.3(6) . 2_565
F2 B2 B3 B2 -139.9(4) . 2_565
B5 B2 B3 B2 61.9(7) . 2_565
C2 B2 B3 B2 -34.7(6) . 2_565
B6 B2 B3 B2 101.1(5) . 2_565
B1 B2 B3 B2 -1.1(7) . 2_565
F1 B1 B4 F4 -2.9(9) . .
C2 B1 B4 F4 -148.8(6) . .
B5 B1 B4 F4 111.0(6) . .
B2 B1 B4 F4 148.6(5) . .
B1 B1 B4 F4 -110.3(6) 2_565 .
F1 B1 B4 B7 -151.9(5) . .
C2 B1 B4 B7 62.2(6) . .
B5 B1 B4 B7 -38.0(4) . .
B2 B1 B4 B7 -0.4(5) . .
B1 B1 B4 B7 100.7(4) 2_565 .
F1 B1 B4 B5 -113.9(7) . .
C2 B1 B4 B5 100.2(6) . .
B2 B1 B4 B5 37.6(5) . .
B1 B1 B4 B5 138.7(5) 2_565 .
F1 B1 B4 B5 144.0(6) . 2_565
C2 B1 B4 B5 -1.9(8) . 2_565
B5 B1 B4 B5 -102.1(8) . 2_565
B2 B1 B4 B5 -64.5(7) . 2_565
B1 B1 B4 B5 36.5(4) 2_565 2_565
F1 B1 B4 B1 107.4(5) . 2_565
C2 B1 B4 B1 -38.5(6) . 2_565
B5 B1 B4 B1 -138.7(5) . 2_565
B2 B1 B4 B1 -101.0(4) . 2_565
F2 B2 B5 F5 -9.0(12) . .
C2 B2 B5 F5 -150.9(8) . .
B6 B2 B5 F5 108.3(8) . .
B3 B2 B5 F5 146.4(7) . .
B1 B2 B5 F5 -113.3(9) . .
F2 B2 B5 B1 104.3(7) . .
C2 B2 B5 B1 -37.6(5) . .
B6 B2 B5 B1 -138.3(5) . .
B3 B2 B5 B1 -100.3(5) . .
F2 B2 B5 B4 143.1(7) . .
C2 B2 B5 B4 1.3(8) . .
B6 B2 B5 B4 -99.5(6) . .
B3 B2 B5 B4 -61.4(7) . .
B1 B2 B5 B4 38.8(5) . .
F2 B2 B5 B7 -154.8(7) . .
C2 B2 B5 B7 63.4(7) . .
B6 B2 B5 B7 -37.4(5) . .
B3 B2 B5 B7 0.7(7) . .
B1 B2 B5 B7 100.9(6) . .
F2 B2 B5 B6 -117.4(7) . .
C2 B2 B5 B6 100.8(6) . .
B3 B2 B5 B6 38.1(5) . .
B1 B2 B5 B6 138.3(5) . .
F1 B1 B5 F5 6.8(10) . .
C2 B1 B5 F5 151.6(7) . .
B4 B1 B5 F5 -110.0(8) . .
B2 B1 B5 F5 112.9(8) . .
B1 B1 B5 F5 -146.9(6) 2_565 .
F1 B1 B5 B2 -106.1(7) . .
C2 B1 B5 B2 38.7(5) . .
B4 B1 B5 B2 137.1(6) . .
B1 B1 B5 B2 100.2(4) 2_565 .
F1 B1 B5 B4 116.8(7) . .
C2 B1 B5 B4 -98.5(5) . .
B2 B1 B5 B4 -137.1(6) . .
B1 B1 B5 B4 -36.9(4) 2_565 .
F1 B1 B5 B7 153.8(6) . .
C2 B1 B5 B7 -61.4(6) . .
B4 B1 B5 B7 37.0(5) . .
B2 B1 B5 B7 -100.1(6) . .
B1 B1 B5 B7 0.1(5) 2_565 .
F1 B1 B5 B6 -143.3(6) . .
C2 B1 B5 B6 1.5(7) . .
B4 B1 B5 B6 99.9(6) . .
B2 B1 B5 B6 -37.2(5) . .
B1 B1 B5 B6 63.0(5) 2_565 .
F4 B4 B5 F5 4.3(13) . .
B7 B4 B5 F5 -108.7(9) . .
B5 B4 B5 F5 -146.6(6) 2_565 .
B1 B4 B5 F5 150.7(7) 2_565 .
B1 B4 B5 F5 113.5(8) . .
F4 B4 B5 B2 -148.5(8) . .
B7 B4 B5 B2 98.5(6) . .
B5 B4 B5 B2 60.6(9) 2_565 .
B1 B4 B5 B2 -2.0(8) 2_565 .
B1 B4 B5 B2 -39.2(5) . .
F4 B4 B5 B1 -109.2(9) . .
B7 B4 B5 B1 137.8(6) . .
B5 B4 B5 B1 99.8(7) 2_565 .
B1 B4 B5 B1 37.2(5) 2_565 .
F4 B4 B5 B7 113.0(10) . .
B5 B4 B5 B7 -37.9(7) 2_565 .
B1 B4 B5 B7 -100.6(6) 2_565 .
B1 B4 B5 B7 -137.8(6) . .
F4 B4 B5 B6 148.6(7) . .
B7 B4 B5 B6 35.6(6) . .
B5 B4 B5 B6 -2.3(10) 2_565 .
B1 B4 B5 B6 -64.9(7) 2_565 .
B1 B4 B5 B6 -102.1(5) . .
F2 B2 B6 F6 8.4(9) . .
B5 B2 B6 F6 -109.8(6) . .
C2 B2 B6 F6 151.6(6) . .
B3 B2 B6 F6 112.7(6) . .
B1 B2 B6 F6 -147.1(5) . .
F2 B2 B6 B3 -104.3(7) . .
B5 B2 B6 B3 137.5(5) . .
C2 B2 B6 B3 38.9(5) . .
B1 B2 B6 B3 100.1(5) . .
F2 B2 B6 B7 155.5(5) . .
B5 B2 B6 B7 37.3(5) . .
C2 B2 B6 B7 -61.3(6) . .
B3 B2 B6 B7 -100.2(4) . .
B1 B2 B6 B7 -0.1(6) . .
F2 B2 B6 B6 -141.6(5) . 2_565
B5 B2 B6 B6 100.2(4) . 2_565
C2 B2 B6 B6 1.6(5) . 2_565
B3 B2 B6 B6 -37.3(3) . 2_565
B1 B2 B6 B6 62.9(4) . 2_565
F2 B2 B6 B5 118.2(7) . .
C2 B2 B6 B5 -98.6(6) . .
B3 B2 B6 B5 -137.5(5) . .
B1 B2 B6 B5 -37.3(5) . .
F3 B3 B6 F6 -5.1(8) . .
C2 B3 B6 F6 -149.8(5) . .
B6 B3 B6 F6 110.6(5) 2_565 .
B2 B3 B6 F6 148.0(6) 2_565 .
B2 B3 B6 F6 -111.3(7) . .
F3 B3 B6 B2 106.2(5) . .
C2 B3 B6 B2 -38.5(4) . .
B6 B3 B6 B2 -138.1(4) 2_565 .
B2 B3 B6 B2 -100.7(6) 2_565 .
F3 B3 B6 B7 -154.3(5) . .
C2 B3 B6 B7 60.9(5) . .
B6 B3 B6 B7 -38.7(5) 2_565 .
B2 B3 B6 B7 -1.3(6) 2_565 .
B2 B3 B6 B7 99.5(5) . .
F3 B3 B6 B6 -115.7(6) . 2_565
C2 B3 B6 B6 99.6(3) . 2_565
B2 B3 B6 B6 37.4(3) 2_565 2_565
B2 B3 B6 B6 138.1(4) . 2_565
F3 B3 B6 B5 143.3(5) . .
C2 B3 B6 B5 -1.5(5) . .
B6 B3 B6 B5 -101.1(4) 2_565 .
B2 B3 B6 B5 -63.7(6) 2_565 .
B2 B3 B6 B5 37.0(5) . .
F5 B5 B6 F6 -2.3(10) . .
B2 B5 B6 F6 110.8(6) . .
B1 B5 B6 F6 148.9(6) . .
B4 B5 B6 F6 -147.0(6) . .
B7 B5 B6 F6 -111.6(6) . .
F5 B5 B6 B2 -113.1(8) . .
B1 B5 B6 B2 38.1(5) . .
B4 B5 B6 B2 102.2(7) . .
B7 B5 B6 B2 137.5(6) . .
F5 B5 B6 B3 -151.2(6) . .
B2 B5 B6 B3 -38.1(4) . .
B1 B5 B6 B3 0.0(6) . .
B4 B5 B6 B3 64.1(6) . .
B7 B5 B6 B3 99.4(5) . .
F5 B5 B6 B7 109.4(8) . .
B2 B5 B6 B7 -137.5(6) . .
B1 B5 B6 B7 -99.4(6) . .
B4 B5 B6 B7 -35.4(6) . .
F5 B5 B6 B6 146.1(6) . 2_565
B2 B5 B6 B6 -100.8(4) . 2_565
B1 B5 B6 B6 -62.7(5) . 2_565
B4 B5 B6 B6 1.4(6) . 2_565
B7 B5 B6 B6 36.7(4) . 2_565
F4 B4 B7 F7 0.0 . .
B5 B4 B7 F7 110.8(4) . .
B5 B4 B7 F7 -110.8(4) 2_565 .
B1 B4 B7 F7 -148.1(3) 2_565 .
B1 B4 B7 F7 148.1(3) . .
F4 B4 B7 B5 110.8(4) . 2_565
B5 B4 B7 B5 -138.3(7) . 2_565
B1 B4 B7 B5 -37.2(4) 2_565 2_565
B1 B4 B7 B5 -101.1(6) . 2_565
F4 B4 B7 B5 -110.8(4) . .
B5 B4 B7 B5 138.3(7) 2_565 .
B1 B4 B7 B5 101.1(6) 2_565 .
B1 B4 B7 B5 37.2(4) . .
F4 B4 B7 B6 -147.8(3) . .
B5 B4 B7 B6 -36.9(4) . .
B5 B4 B7 B6 101.4(5) 2_565 .
B1 B4 B7 B6 64.2(4) 2_565 .
B1 B4 B7 B6 0.3(5) . .
F4 B4 B7 B6 147.8(3) . 2_565
B5 B4 B7 B6 -101.4(5) . 2_565
B5 B4 B7 B6 36.9(4) 2_565 2_565
B1 B4 B7 B6 -0.3(5) 2_565 2_565
B1 B4 B7 B6 -64.2(4) . 2_565
F5 B5 B7 F7 0.4(13) . .
B2 B5 B7 F7 147.5(8) . .
B1 B5 B7 F7 -147.9(8) . .
B4 B5 B7 F7 -110.1(10) . .
B6 B5 B7 F7 110.1(9) . .
F5 B5 B7 B4 110.5(8) . .
B2 B5 B7 B4 -102.4(7) . .
B1 B5 B7 B4 -37.8(5) . .
B6 B5 B7 B4 -139.8(6) . .
F5 B5 B7 B5 148.2(6) . 2_565
B2 B5 B7 B5 -64.8(8) . 2_565
B1 B5 B7 B5 -0.1(9) . 2_565
B4 B5 B7 B5 37.7(7) . 2_565
B6 B5 B7 B5 -102.2(6) . 2_565
F5 B5 B7 B6 -109.6(8) . .
B2 B5 B7 B6 37.4(5) . .
B1 B5 B7 B6 102.0(5) . .
B4 B5 B7 B6 139.8(6) . .
F5 B5 B7 B6 -146.9(7) . 2_565
B2 B5 B7 B6 0.2(8) . 2_565
B1 B5 B7 B6 64.8(7) . 2_565
B4 B5 B7 B6 102.6(7) . 2_565
B6 B5 B7 B6 -37.2(5) . 2_565
F6 B6 B7 F7 -1.0(9) . .
B2 B6 B7 F7 -148.0(5) . .
B3 B6 B7 F7 148.5(5) . .
B6 B6 B7 F7 110.0(7) 2_565 .
B5 B6 B7 F7 -111.2(6) . .
F6 B6 B7 B4 146.8(5) . .
B2 B6 B7 B4 -0.1(5) . .
B3 B6 B7 B4 -63.7(5) . .
B6 B6 B7 B4 -102.2(5) 2_565 .
B5 B6 B7 B4 36.7(5) . .
F6 B6 B7 B5 -148.6(6) . 2_565
B2 B6 B7 B5 64.5(7) . 2_565
B3 B6 B7 B5 0.9(8) . 2_565
B6 B6 B7 B5 -37.6(4) 2_565 2_565
B5 B6 B7 B5 101.3(9) . 2_565
F6 B6 B7 B5 110.1(7) . .
B2 B6 B7 B5 -36.8(5) . .
B3 B6 B7 B5 -100.4(5) . .
B6 B6 B7 B5 -138.8(5) 2_565 .
F6 B6 B7 B6 -111.0(5) . 2_565
B2 B6 B7 B6 102.0(4) . 2_565
B3 B6 B7 B6 38.5(5) . 2_565
B5 B6 B7 B6 138.8(5) . 2_565
F1 B1 C2 B1 -110.4(5) . 2_565
B5 B1 C2 B1 102.0(5) . 2_565
B4 B1 C2 B1 39.0(6) . 2_565
B2 B1 C2 B1 140.3(5) . 2_565
F1 B1 C2 B2 109.3(6) . .
B5 B1 C2 B2 -38.3(5) . .
B4 B1 C2 B2 -101.2(5) . .
B1 B1 C2 B2 -140.3(5) 2_565 .
F1 B1 C2 B2 -148.3(6) . 2_565
B5 B1 C2 B2 64.2(7) . 2_565
B4 B1 C2 B2 1.2(8) . 2_565
B2 B1 C2 B2 102.4(8) . 2_565
B1 B1 C2 B2 -37.8(4) 2_565 2_565
F1 B1 C2 B3 145.1(5) . .
B5 B1 C2 B3 -2.5(6) . .
B4 B1 C2 B3 -65.5(5) . .
B2 B1 C2 B3 35.8(4) . .
B1 B1 C2 B3 -104.5(5) 2_565 .
F1 B1 C2 Hg1 3.7(8) . .
B5 B1 C2 Hg1 -143.9(5) . .
B4 B1 C2 Hg1 153.1(4) . .
B2 B1 C2 Hg1 -105.7(4) . .
B1 B1 C2 Hg1 114.1(6) 2_565 .
F2 B2 C2 B1 -147.2(6) . 2_565
B5 B2 C2 B1 0.0(8) . 2_565
B6 B2 C2 B1 64.8(7) . 2_565
B3 B2 C2 B1 103.6(7) . 2_565
B1 B2 C2 B1 -38.2(5) . 2_565
F2 B2 C2 B1 -109.0(6) . .
B5 B2 C2 B1 38.2(5) . .
B6 B2 C2 B1 103.0(5) . .
B3 B2 C2 B1 141.8(6) . .
F2 B2 C2 B2 145.3(5) . 2_565
B5 B2 C2 B2 -67.5(8) . 2_565
B6 B2 C2 B2 -2.7(9) . 2_565
B3 B2 C2 B2 36.1(6) . 2_565
B1 B2 C2 B2 -105.7(7) . 2_565
F2 B2 C2 B3 109.2(6) . .
B5 B2 C2 B3 -103.6(6) . .
B6 B2 C2 B3 -38.8(5) . .
B1 B2 C2 B3 -141.8(6) . .
F2 B2 C2 Hg1 6.6(9) . .
B5 B2 C2 Hg1 153.8(5) . .
B6 B2 C2 Hg1 -141.4(5) . .
B3 B2 C2 Hg1 -102.6(6) . .
B1 B2 C2 Hg1 115.6(7) . .
F3 B3 C2 B1 145.7(4) . 2_565
B6 B3 C2 B1 -66.2(4) . 2_565
B6 B3 C2 B1 -2.5(5) 2_565 2_565
B2 B3 C2 B1 36.2(4) 2_565 2_565
B2 B3 C2 B1 -104.9(6) . 2_565
F3 B3 C2 B1 -145.7(4) . .
B6 B3 C2 B1 2.5(5) . .
B6 B3 C2 B1 66.2(4) 2_565 .
B2 B3 C2 B1 104.9(6) 2_565 .
B2 B3 C2 B1 -36.2(4) . .
F3 B3 C2 B2 -109.5(3) . .
B6 B3 C2 B2 38.7(4) . .
B6 B3 C2 B2 102.3(5) 2_565 .
B2 B3 C2 B2 141.0(7) 2_565 .
F3 B3 C2 B2 109.5(3) . 2_565
B6 B3 C2 B2 -102.3(5) . 2_565
B6 B3 C2 B2 -38.7(4) 2_565 2_565
B2 B3 C2 B2 -141.0(7) . 2_565
F3 B3 C2 Hg1 0.0 . .
B6 B3 C2 Hg1 148.2(3) . .
B6 B3 C2 Hg1 -148.2(3) 2_565 .
B2 B3 C2 Hg1 -109.5(3) 2_565 .
B2 B3 C2 Hg1 109.5(3) . .
C1 Hg1 C2 B1 -141.1(5) . 2_565
N2 Hg1 C2 B1 38.9(5) . 2_565
C1 Hg1 C2 B1 141.1(5) . .
N2 Hg1 C2 B1 -38.9(5) . .
C1 Hg1 C2 B2 68.0(6) . .
N2 Hg1 C2 B2 -112.0(6) . .
C1 Hg1 C2 B2 -68.0(6) . 2_565
N2 Hg1 C2 B2 112.0(6) . 2_565
C1 Hg1 C2 B3 0.0 . .
N2 Hg1 C2 B3 180.000(1) . .
B9 C1 B8 F8 107.8(3) 2_565 .
B9 C1 B8 F8 -107.8(3) . .
B10 C1 B8 F8 143.9(4) 2_565 .
B10 C1 B8 F8 -143.9(4) . .
Hg1 C1 B8 F8 0.0 . .
B9 C1 B8 B11 -40.5(4) 2_565 2_565
B9 C1 B8 B11 103.8(5) . 2_565
B10 C1 B8 B11 -4.4(5) 2_565 2_565
B10 C1 B8 B11 67.7(4) . 2_565
Hg1 C1 B8 B11 -148.4(3) . 2_565
B9 C1 B8 B11 -103.8(5) 2_565 .
B9 C1 B8 B11 40.5(4) . .
B10 C1 B8 B11 -67.7(4) 2_565 .
B10 C1 B8 B11 4.4(5) . .
Hg1 C1 B8 B11 148.4(3) . .
B9 C1 B8 B9 -144.3(7) 2_565 .
B10 C1 B8 B9 -108.2(6) 2_565 .
B10 C1 B8 B9 -36.1(4) . .
Hg1 C1 B8 B9 107.8(3) . .
B9 C1 B8 B9 144.3(7) . 2_565
B10 C1 B8 B9 36.1(4) 2_565 2_565
B10 C1 B8 B9 108.2(6) . 2_565
Hg1 C1 B8 B9 -107.8(3) . 2_565
B9 C1 B9 F9 143.6(5) 2_565 .
B10 C1 B9 F9 -144.4(6) 2_565 .
B10 C1 B9 F9 -107.9(7) . .
B8 C1 B9 F9 108.3(7) . .
Hg1 C1 B9 F9 6.8(9) . .
B9 C1 B9 B8 35.3(7) 2_565 .
B10 C1 B9 B8 107.3(6) 2_565 .
B10 C1 B9 B8 143.8(5) . .
Hg1 C1 B9 B8 -101.5(6) . .
B9 C1 B9 B12 -67.9(9) 2_565 .
B10 C1 B9 B12 4.0(8) 2_565 .
B10 C1 B9 B12 40.6(5) . .
B8 C1 B9 B12 -103.2(6) . .
Hg1 C1 B9 B12 155.3(5) . .
B9 C1 B9 B11 -4.8(9) 2_565 .
B10 C1 B9 B11 67.1(7) 2_565 .
B10 C1 B9 B11 103.7(5) . .
B8 C1 B9 B11 -40.1(5) . .
Hg1 C1 B9 B11 -141.6(4) . .
B9 C1 B9 B10 -108.5(7) 2_565 .
B10 C1 B9 B10 -36.6(5) 2_565 .
B8 C1 B9 B10 -143.8(5) . .
Hg1 C1 B9 B10 114.7(5) . .
F8 B8 B9 F9 0.7(9) . .
C1 B8 B9 F9 -108.9(6) . .
B11 B8 B9 F9 155.7(5) 2_565 .
B11 B8 B9 F9 117.4(6) . .
B9 B8 B9 F9 -140.2(4) 2_565 .
F8 B8 B9 C1 109.6(7) . .
B11 B8 B9 C1 -95.4(5) 2_565 .
B11 B8 B9 C1 -133.7(5) . .
B9 B8 B9 C1 -31.3(5) 2_565 .
F8 B8 B9 B12 -154.0(6) . .
C1 B8 B9 B12 96.4(6) . .
B11 B8 B9 B12 1.0(7) 2_565 .
B11 B8 B9 B12 -37.3(5) . .
B9 B8 B9 B12 65.1(7) 2_565 .
F8 B8 B9 B11 -116.7(6) . .
C1 B8 B9 B11 133.7(5) . .
B11 B8 B9 B11 38.3(5) 2_565 .
B9 B8 B9 B11 102.4(5) 2_565 .
F8 B8 B9 B10 141.7(5) . .
C1 B8 B9 B10 32.1(5) . .
B11 B8 B9 B10 -63.3(6) 2_565 .
B11 B8 B9 B10 -101.6(5) . .
B9 B8 B9 B10 0.8(7) 2_565 .
B9 C1 B10 F10 -145.9(6) 2_565 .
B9 C1 B10 F10 106.9(6) . .
B10 C1 B10 F10 -109.4(5) 2_565 .
B8 C1 B10 F10 142.8(5) . .
Hg1 C1 B10 F10 3.2(7) . .
B9 C1 B10 B13 4.1(7) 2_565 .
B9 C1 B10 B13 -103.1(5) . .
B10 C1 B10 B13 40.6(5) 2_565 .
B8 C1 B10 B13 -67.2(5) . .
Hg1 C1 B10 B13 153.2(4) . .
B9 C1 B10 B9 107.2(8) 2_565 .
B10 C1 B10 B9 143.7(4) 2_565 .
B8 C1 B10 B9 35.9(4) . .
Hg1 C1 B10 B9 -103.8(4) . .
B9 C1 B10 B10 -36.5(4) 2_565 2_565
B9 C1 B10 B10 -143.7(4) . 2_565
B8 C1 B10 B10 -107.8(5) . 2_565
Hg1 C1 B10 B10 112.6(5) . 2_565
B9 C1 B10 B12 67.3(7) 2_565 .
B9 C1 B10 B12 -39.9(5) . .
B10 C1 B10 B12 103.8(4) 2_565 .
B8 C1 B10 B12 -4.0(6) . .
Hg1 C1 B10 B12 -143.6(5) . .
F9 B9 B10 F10 -1.7(8) . .
C1 B9 B10 F10 -110.5(6) . .
B8 B9 B10 F10 -142.8(5) . .
B12 B9 B10 F10 115.8(6) . .
B11 B9 B10 F10 153.9(5) . .
F9 B9 B10 C1 108.7(6) . .
B8 B9 B10 C1 -32.3(5) . .
B12 B9 B10 C1 -133.7(6) . .
B11 B9 B10 C1 -95.7(6) . .
F9 B9 B10 B13 -156.5(5) . .
C1 B9 B10 B13 94.7(5) . .
B8 B9 B10 B13 62.4(5) . .
B12 B9 B10 B13 -39.0(5) . .
B11 B9 B10 B13 -0.9(6) . .
F9 B9 B10 B10 140.6(4) . 2_565
C1 B9 B10 B10 31.8(4) . 2_565
B8 B9 B10 B10 -0.5(4) . 2_565
B12 B9 B10 B10 -101.9(4) . 2_565
B11 B9 B10 B10 -63.8(4) . 2_565
F9 B9 B10 B12 -117.5(7) . .
C1 B9 B10 B12 133.7(6) . .
B8 B9 B10 B12 101.4(6) . .
B11 B9 B10 B12 38.1(5) . .
F8 B8 B11 F11 -5.4(9) . .
C1 B8 B11 F11 -151.7(6) . .
B11 B8 B11 F11 109.6(6) 2_565 .
B9 B8 B11 F11 -112.4(7) . .
B9 B8 B11 F11 147.6(6) 2_565 .
F8 B8 B11 B14 -153.2(5) . .
C1 B8 B11 B14 60.5(5) . .
B11 B8 B11 B14 -38.2(5) 2_565 .
B9 B8 B11 B14 99.8(5) . .
B9 B8 B11 B14 -0.2(6) 2_565 .
F8 B8 B11 B9 106.9(5) . .
C1 B8 B11 B9 -39.3(4) . .
B11 B8 B11 B9 -138.0(4) 2_565 .
B9 B8 B11 B9 -100.0(7) 2_565 .
F8 B8 B11 B11 -115.1(6) . 2_565
C1 B8 B11 B11 98.7(3) . 2_565
B9 B8 B11 B11 138.0(4) . 2_565
B9 B8 B11 B11 38.0(3) 2_565 2_565
F8 B8 B11 B12 143.4(5) . .
C1 B8 B11 B12 -2.8(5) . .
B11 B8 B11 B12 -101.5(5) 2_565 .
B9 B8 B11 B12 36.5(5) . .
B9 B8 B11 B12 -63.5(6) 2_565 .
F9 B9 B11 F11 6.3(10) . .
C1 B9 B11 F11 151.8(6) . .
B8 B9 B11 F11 112.0(6) . .
B12 B9 B11 F11 -109.1(7) . .
B10 B9 B11 F11 -147.0(5) . .
F9 B9 B11 B14 154.8(6) . .
C1 B9 B11 B14 -59.7(6) . .
B8 B9 B11 B14 -99.5(5) . .
B12 B9 B11 B14 39.4(5) . .
B10 B9 B11 B14 1.4(6) . .
F9 B9 B11 B8 -105.7(7) . .
C1 B9 B11 B8 39.8(5) . .
B12 B9 B11 B8 138.9(5) . .
B10 B9 B11 B8 101.0(5) . .
F9 B9 B11 B11 -142.9(5) . 2_565
C1 B9 B11 B11 2.7(5) . 2_565
B8 B9 B11 B11 -37.2(3) . 2_565
B12 B9 B11 B11 101.7(4) . 2_565
B10 B9 B11 B11 63.8(4) . 2_565
F9 B9 B11 B12 115.4(7) . .
C1 B9 B11 B12 -99.0(6) . .
B8 B9 B11 B12 -138.9(5) . .
B10 B9 B11 B12 -37.9(5) . .
F9 B9 B12 F12 -4.1(12) . .
C1 B9 B12 F12 -149.8(8) . .
B8 B9 B12 F12 148.4(7) . .
B11 B9 B12 F12 111.6(8) . .
B10 B9 B12 F12 -110.2(9) . .
F9 B9 B12 B14 -154.2(7) . .
C1 B9 B12 B14 60.1(7) . .
B8 B9 B12 B14 -1.7(7) . .
B11 B9 B12 B14 -38.4(5) . .
B10 B9 B12 B14 99.7(6) . .
F9 B9 B12 B10 106.1(8) . .
C1 B9 B12 B10 -39.6(5) . .
B8 B9 B12 B10 -101.4(5) . .
B11 B9 B12 B10 -138.1(6) . .
F9 B9 B12 B11 -115.7(8) . .
C1 B9 B12 B11 98.6(6) . .
B8 B9 B12 B11 36.8(5) . .
B10 B9 B12 B11 138.1(6) . .
F9 B9 B12 B13 143.6(7) . .
C1 B9 B12 B13 -2.1(7) . .
B8 B9 B12 B13 -63.9(7) . .
B11 B9 B12 B13 -100.7(6) . .
B10 B9 B12 B13 37.5(5) . .
F10 B10 B12 F12 6.8(11) . .
C1 B10 B12 F12 151.8(7) . .
B13 B10 B12 F12 -110.4(8) . .
B9 B10 B12 F12 112.7(9) . .
B10 B10 B12 F12 -147.7(7) 2_565 .
F10 B10 B12 B9 -105.9(7) . .
C1 B10 B12 B9 39.1(5) . .
B13 B10 B12 B9 137.0(6) . .
B10 B10 B12 B9 99.7(4) 2_565 .
F10 B10 B12 B14 155.1(6) . .
C1 B10 B12 B14 -59.8(6) . .
B13 B10 B12 B14 38.0(5) . .
B9 B10 B12 B14 -99.0(7) . .
B10 B10 B12 B14 0.7(6) 2_565 .
F10 B10 B12 B11 -143.2(6) . .
C1 B10 B12 B11 1.9(7) . .
B13 B10 B12 B11 99.7(6) . .
B9 B10 B12 B11 -37.3(5) . .
B10 B10 B12 B11 62.4(5) 2_565 .
F10 B10 B12 B13 117.1(7) . .
C1 B10 B12 B13 -97.8(5) . .
B9 B10 B12 B13 -137.0(6) . .
B10 B10 B12 B13 -37.3(4) 2_565 .
F11 B11 B12 F12 0.8(11) . .
B14 B11 B12 F12 112.3(9) . .
B8 B11 B12 F12 -148.9(7) . .
B9 B11 B12 F12 -112.2(9) . .
B11 B11 B12 F12 148.2(7) 2_565 .
F11 B11 B12 B9 112.9(6) . .
B14 B11 B12 B9 -135.5(6) . .
B8 B11 B12 B9 -36.7(4) . .
B11 B11 B12 B9 -99.7(4) 2_565 .
F11 B11 B12 B14 -111.5(6) . .
B8 B11 B12 B14 98.8(5) . .
B9 B11 B12 B14 135.5(6) . .
B11 B11 B12 B14 35.9(4) 2_565 .
F11 B11 B12 B10 150.2(6) . .
B14 B11 B12 B10 -98.2(6) . .
B8 B11 B12 B10 0.6(7) . .
B9 B11 B12 B10 37.3(5) . .
B11 B11 B12 B10 -62.3(5) 2_565 .
F11 B11 B12 B13 -147.8(6) . .
B14 B11 B12 B13 -36.3(6) . .
B8 B11 B12 B13 62.6(6) . .
B9 B11 B12 B13 99.3(6) . .
B11 B11 B12 B13 -0.4(6) 2_565 .
F10 B10 B13 F13 -5.1(8) . .
C1 B10 B13 F13 -152.6(5) . .
B9 B10 B13 F13 147.0(5) . .
B10 B10 B13 F13 -112.8(6) 2_565 .
B12 B10 B13 F13 108.9(6) . .
F10 B10 B13 B10 107.7(5) . 2_565
C1 B10 B13 B10 -39.8(5) . 2_565
B9 B10 B13 B10 -100.1(4) . 2_565
B12 B10 B13 B10 -138.3(5) . 2_565
F10 B10 B13 B14 -152.1(5) . .
C1 B10 B13 B14 60.4(5) . .
B9 B10 B13 B14 0.1(5) . .
B10 B10 B13 B14 100.2(4) 2_565 .
B12 B10 B13 B14 -38.1(5) . .
F10 B10 B13 B12 145.1(6) . 2_565
C1 B10 B13 B12 -2.4(7) . 2_565
B9 B10 B13 B12 -62.7(6) . 2_565
B10 B10 B13 B12 37.4(4) 2_565 2_565
B12 B10 B13 B12 -100.9(8) . 2_565
F10 B10 B13 B12 -114.0(7) . .
C1 B10 B13 B12 98.5(5) . .
B9 B10 B13 B12 38.2(5) . .
B10 B10 B13 B12 138.3(5) 2_565 .
F12 B12 B13 F13 -3.2(12) . .
B9 B12 B13 F13 -151.5(7) . .
B14 B12 B13 F13 109.9(9) . .
B10 B12 B13 F13 -113.5(8) . .
B11 B12 B13 F13 145.8(7) . .
F12 B12 B13 B10 110.3(9) . .
B9 B12 B13 B10 -38.0(5) . .
B14 B12 B13 B10 -136.7(6) . .
B11 B12 B13 B10 -100.7(6) . .
F12 B12 B13 B10 148.1(7) . 2_565
B9 B12 B13 B10 -0.2(8) . 2_565
B14 B12 B13 B10 -98.9(6) . 2_565
B10 B12 B13 B10 37.8(5) . 2_565
B11 B12 B13 B10 -62.9(7) . 2_565
F12 B12 B13 B14 -113.1(9) . .
B9 B12 B13 B14 98.7(7) . .
B10 B12 B13 B14 136.7(6) . .
B11 B12 B13 B14 35.9(6) . .
F12 B12 B13 B12 -148.4(6) . 2_565
B9 B12 B13 B12 63.4(8) . 2_565
B14 B12 B13 B12 -35.3(7) . 2_565
B10 B12 B13 B12 101.4(6) . 2_565
B11 B12 B13 B12 0.6(9) . 2_565
F11 B11 B14 F14 1.1(9) . .
B8 B11 B14 F14 149.4(5) . .
B9 B11 B14 F14 -147.9(5) . .
B11 B11 B14 F14 111.2(6) 2_565 .
B12 B11 B14 F14 -109.0(5) . .
F11 B11 B14 B11 -110.1(6) . 2_565
B8 B11 B14 B11 38.2(5) . 2_565
B9 B11 B14 B11 100.9(4) . 2_565
B12 B11 B14 B11 139.8(5) . 2_565
F11 B11 B14 B12 110.1(7) . .
B8 B11 B14 B12 -101.6(5) . .
B9 B11 B14 B12 -38.9(5) . .
B11 B11 B14 B12 -139.8(5) 2_565 .
F11 B11 B14 B12 -147.0(7) . 2_565
B8 B11 B14 B12 1.2(7) . 2_565
B9 B11 B14 B12 63.9(7) . 2_565
B11 B11 B14 B12 -37.0(4) 2_565 2_565
B12 B11 B14 B12 102.8(8) . 2_565
F11 B11 B14 B13 147.6(6) . .
B8 B11 B14 B13 -64.1(5) . .
B9 B11 B14 B13 -1.4(6) . .
B11 B11 B14 B13 -102.3(5) 2_565 .
B12 B11 B14 B13 37.5(4) . .
F12 B12 B14 F14 0.6(12) . .
B9 B12 B14 F14 150.6(7) . .
B10 B12 B14 F14 -146.9(7) . .
B11 B12 B14 F14 111.6(8) . .
B13 B12 B14 F14 -109.3(9) . .
F12 B12 B14 B11 -111.0(8) . .
B9 B12 B14 B11 38.9(5) . .
B10 B12 B14 B11 101.4(6) . .
B13 B12 B14 B11 139.0(6) . .
F12 B12 B14 B11 -148.1(8) . 2_565
B9 B12 B14 B11 1.8(7) . 2_565
B10 B12 B14 B11 64.3(7) . 2_565
B11 B12 B14 B11 -37.1(5) . 2_565
B13 B12 B14 B11 101.9(7) . 2_565
F12 B12 B14 B12 146.4(6) . 2_565
B9 B12 B14 B12 -63.7(9) . 2_565
B10 B12 B14 B12 -1.2(10) . 2_565
B11 B12 B14 B12 -102.6(7) . 2_565
B13 B12 B14 B12 36.5(7) . 2_565
F12 B12 B14 B13 110.0(9) . .
B9 B12 B14 B13 -100.1(6) . .
B10 B12 B14 B13 -37.6(5) . .
B11 B12 B14 B13 -139.0(6) . .
F13 B13 B14 F14 0.0 . .
B10 B13 B14 F14 148.1(3) . .
B10 B13 B14 F14 -148.1(3) 2_565 .
B12 B13 B14 F14 -109.8(4) 2_565 .
B12 B13 B14 F14 109.8(4) . .
F13 B13 B14 B11 -147.3(4) . .
B10 B13 B14 B11 0.9(5) . .
B10 B13 B14 B11 64.6(4) 2_565 .
B12 B13 B14 B11 103.0(6) 2_565 .
B12 B13 B14 B11 -37.5(5) . .
F13 B13 B14 B11 147.3(4) . 2_565
B10 B13 B14 B11 -64.6(4) . 2_565
B10 B13 B14 B11 -0.9(5) 2_565 2_565
B12 B13 B14 B11 37.5(5) 2_565 2_565
B12 B13 B14 B11 -103.0(6) . 2_565
F13 B13 B14 B12 -109.8(4) . .
B10 B13 B14 B12 38.3(5) . .
B10 B13 B14 B12 102.1(6) 2_565 .
B12 B13 B14 B12 140.5(8) 2_565 .
F13 B13 B14 B12 109.8(4) . 2_565
B10 B13 B14 B12 -102.1(6) . 2_565
B10 B13 B14 B12 -38.3(5) 2_565 2_565
B12 B13 B14 B12 -140.5(8) . 2_565
C4 C3 N2 Hg1 0.00(7) . .
C2 Hg1 N2 C3 0.000(2) . .
C1 Hg1 N2 C3 180.000(3) . .
C9 N1 C5 C6 59.1(7) . .
C11 N1 C5 C6 -179.9(6) . .
C7 N1 C5 C6 -57.9(7) . .
C5 N1 C7 C8 -56.4(7) . .
C9 N1 C7 C8 -176.3(6) . .
C11 N1 C7 C8 63.3(7) . .
C5 N1 C9 C10 61.5(7) . .
C11 N1 C9 C10 -57.5(7) . .
C7 N1 C9 C10 -178.1(6) . .
C5 N1 C11 C12 -174.7(6) . .
C9 N1 C11 C12 -54.0(7) . .
C7 N1 C11 C12 63.3(7) . .
